data_7028662
loop_
_publ_author_name
'Hameury, Sophie'
'de Fr\'emont, Pierre'
'R Breuil, Pierre-Alain'
'Olivier-Bourbigou, H\'el\`ene'
'Braunstein, Pierre'

_publ_section_title
;
 Synthesis and characterization of oxygen-functionalised-NHC silver(i)
 complexes and NHC transmetallation to nickel(ii).
;
_journal_issue 12
_journal_name_full 'Dalton transactions (Cambridge, England : 2003)'
_journal_page_first 4700
_journal_page_last 4710
_journal_paper_doi 10.1039/c3dt52773e
_journal_volume 43
_journal_year 2014
_chemical_formula_moiety 'C18 H26 Ag Cl N2 O'
_chemical_formula_sum 'C18 H26 Ag Cl N2 O'
_chemical_formula_weight 429.73
_chemical_name_common IP[(EtOMe)DiPPIm]AgCl
_space_group_IT_number 14
_symmetry_cell_setting monoclinic
_symmetry_Int_Tables_number 14
_symmetry_space_group_name_Hall '-P 2ybc'
_symmetry_space_group_name_H-M 'P 1 21/c 1'
_atom_sites_solution_hydrogens geom
_atom_sites_solution_primary direct
_atom_sites_solution_secondary difmap
_audit_creation_method SHELXL-97
_cell_angle_alpha 90.00
_cell_angle_beta 125.638(3)
_cell_angle_gamma 90.00
_cell_formula_units_Z 4
_cell_length_a 8.8411(3)
_cell_length_b 19.1464(10)
_cell_length_c 14.1647(6)
_cell_measurement_reflns_used 9294
_cell_measurement_temperature 173(2)
_cell_measurement_theta_max 27.485
_cell_measurement_theta_min 0.998
_cell_volume 1948.67(16)
_computing_cell_refinement 'HKL Scalepack (Otwinowski & Minor 1997)'
_computing_data_collection 'Collect (Bruker AXS BV, 1997-2004)'
_computing_data_reduction 'HKL Denzo and Scalepack (Otwinowski & Minor 1997)'
_computing_molecular_graphics 'Ortep-3 for Windows (Farrugia, 1997)'
_computing_publication_material 'WinGX publication routines (Farrugia, 1999)'
_computing_structure_refinement 'SHELXL-97 (Sheldrick, 2008)'
_computing_structure_solution 'Sir 92'
_diffrn_ambient_temperature 173(2)
_diffrn_detector_area_resol_mean 9
_diffrn_measured_fraction_theta_full 0.997
_diffrn_measured_fraction_theta_max 0.997
_diffrn_measurement_device_type KappaCCD
_diffrn_measurement_method 'CCD rotation images, thick slices'
_diffrn_radiation_monochromator graphite
_diffrn_radiation_probe x-ray
_diffrn_radiation_type MoK\a
_diffrn_radiation_wavelength 0.71069
_diffrn_reflns_av_R_equivalents 0.0887
_diffrn_reflns_av_unetI/netI 0.0837
_diffrn_reflns_limit_h_max 10
_diffrn_reflns_limit_h_min -10
_diffrn_reflns_limit_k_max 23
_diffrn_reflns_limit_k_min -23
_diffrn_reflns_limit_l_max 17
_diffrn_reflns_limit_l_min -15
_diffrn_reflns_number 18032
_diffrn_reflns_theta_full 26.00
_diffrn_reflns_theta_max 26.00
_diffrn_reflns_theta_min 2.77
_diffrn_source 'fine-focus sealed tube'
_exptl_absorpt_coefficient_mu 1.177
_exptl_absorpt_correction_T_max 0.8674
_exptl_absorpt_correction_T_min 0.7377
_exptl_absorpt_correction_type multi-scan
_exptl_absorpt_process_details
;
[c.f. r.h. blessing, acta cryst. (1995), a51, 33-38]
;
_exptl_crystal_colour Colorless
_exptl_crystal_density_diffrn 1.465
_exptl_crystal_density_method 'not measured'
_exptl_crystal_description Prism
_exptl_crystal_F_000 880
_exptl_crystal_recrystallization_method 'THF - Water - Pentane'
_exptl_crystal_size_max 0.20
_exptl_crystal_size_mid 0.14
_exptl_crystal_size_min 0.10
_refine_diff_density_max 0.860
_refine_diff_density_min -1.025
_refine_diff_density_rms 0.122
_refine_ls_extinction_method none
_refine_ls_goodness_of_fit_ref 1.001
_refine_ls_hydrogen_treatment constr
_refine_ls_matrix_type full
_refine_ls_number_parameters 213
_refine_ls_number_reflns 3823
_refine_ls_number_restraints 0
_refine_ls_restrained_S_all 1.001
_refine_ls_R_factor_all 0.1057
_refine_ls_R_factor_gt 0.0460
_refine_ls_shift/su_max 0.000
_refine_ls_shift/su_mean 0.000
_refine_ls_structure_factor_coef Fsqd
_refine_ls_weighting_details 'calc w=1/[\s^2^(Fo^2^)+(0.0496P)^2^+0.0000P] where P=(Fo^2^+2Fc^2^)/3'
_refine_ls_weighting_scheme calc
_refine_ls_wR_factor_gt 0.0942
_refine_ls_wR_factor_ref 0.1106
_reflns_number_gt 2288
_reflns_number_total 3823
_reflns_threshold_expression >2sigma(I)
_cod_data_source_file c3dt52773e.txt
_cod_data_source_block compound_14
_cod_original_cell_volume 1948.67(15)
_cod_original_sg_symbol_H-M 'P 21/c'
_cod_database_code 7028662

loop_
_symmetry_equiv_pos_as_xyz
'x, y, z'
'-x, y+1/2, -z+1/2'
'-x, -y, -z'
'x, -y-1/2, z-1/2'

loop_
_atom_site_label
_atom_site_type_symbol
_atom_site_fract_x
_atom_site_fract_y
_atom_site_fract_z
_atom_site_U_iso_or_equiv
_atom_site_adp_type
_atom_site_occupancy
_atom_site_symmetry_multiplicity
_atom_site_calc_flag
_atom_site_refinement_flags
Ag1 Ag 0.12009(5) 0.716718(19) 0.27084(3) 0.03526(15) Uani 1 1 d .
Cl1 Cl 0.1005(2) 0.60461(7) 0.20176(13) 0.0534(4) Uani 1 1 d .
O1 O 0.4573(4) 0.7715(2) 0.5855(3) 0.0551(11) Uani 1 1 d .
N1 N 0.1012(5) 0.8288(2) 0.4186(3) 0.0316(9) Uani 1 1 d .
N2 N 0.0859(5) 0.8775(2) 0.2783(3) 0.0317(10) Uani 1 1 d .
C1 C 0.1079(6) 0.8156(2) 0.3276(4) 0.0292(11) Uani 1 1 d .
C2 C 0.0751(6) 0.8990(3) 0.4263(4) 0.0371(12) Uani 1 1 d .
H2 H 0.0681 0.9206 0.4824 0.045 Uiso 1 1 calc R
C3 C 0.0619(6) 0.9299(2) 0.3370(4) 0.0343(12) Uani 1 1 d .
H3 H 0.0409 0.9770 0.3179 0.041 Uiso 1 1 calc R
C4 C 0.0883(6) 0.8907(2) 0.1789(4) 0.0303(11) Uani 1 1 d .
C5 C -0.0747(6) 0.8822(2) 0.0671(4) 0.0298(11) Uani 1 1 d .
C6 C -0.0637(6) 0.8964(2) -0.0250(4) 0.0373(12) Uani 1 1 d .
H6 H -0.1696 0.8915 -0.1006 0.045 Uiso 1 1 calc R
C7 C 0.1003(7) 0.9176(2) -0.0069(5) 0.0405(13) Uani 1 1 d .
H7 H 0.1037 0.9272 -0.0700 0.049 Uiso 1 1 calc R
C8 C 0.2577(7) 0.9246(2) 0.1034(5) 0.0407(13) Uani 1 1 d .
H8 H 0.3675 0.9384 0.1140 0.049 Uiso 1 1 calc R
C9 C 0.2585(6) 0.9116(2) 0.2003(5) 0.0367(12) Uani 1 1 d .
C10 C -0.2558(6) 0.8594(3) 0.0464(4) 0.0394(13) Uani 1 1 d .
H10 H -0.2260 0.8400 0.1194 0.047 Uiso 1 1 calc R
C11 C -0.3848(7) 0.9216(3) 0.0149(6) 0.0686(19) Uani 1 1 d .
H11A H -0.3264 0.9544 0.0781 0.103 Uiso 1 1 calc R
H11B H -0.4997 0.9058 0.0004 0.103 Uiso 1 1 calc R
H11C H -0.4095 0.9439 -0.0535 0.103 Uiso 1 1 calc R
C12 C -0.3547(8) 0.8024(3) -0.0460(5) 0.0619(18) Uani 1 1 d .
H12A H -0.4000 0.8216 -0.1207 0.093 Uiso 1 1 calc R
H12B H -0.4573 0.7845 -0.0473 0.093 Uiso 1 1 calc R
H12C H -0.2689 0.7652 -0.0281 0.093 Uiso 1 1 calc R
C13 C 0.4331(6) 0.9230(3) 0.3231(5) 0.0495(15) Uani 1 1 d .
H13 H 0.4118 0.9023 0.3777 0.059 Uiso 1 1 calc R
C14 C 0.4663(8) 1.0008(3) 0.3485(6) 0.081(2) Uani 1 1 d .
H14A H 0.4885 1.0221 0.2963 0.122 Uiso 1 1 calc R
H14B H 0.5725 1.0077 0.4271 0.122 Uiso 1 1 calc R
H14C H 0.3587 1.0216 0.3380 0.122 Uiso 1 1 calc R
C15 C 0.6053(8) 0.8889(3) 0.3432(6) 0.083(2) Uani 1 1 d .
H15A H 0.6365 0.9118 0.2964 0.124 Uiso 1 1 calc R
H15B H 0.5803 0.8404 0.3221 0.124 Uiso 1 1 calc R
H15C H 0.7074 0.8929 0.4237 0.124 Uiso 1 1 calc R
C16 C 0.1372(6) 0.7777(3) 0.5056(4) 0.0357(12) Uani 1 1 d .
H16A H 0.1191 0.7311 0.4740 0.043 Uiso 1 1 calc R
H16B H 0.0491 0.7845 0.5246 0.043 Uiso 1 1 calc R
C17 C 0.3327(6) 0.7843(3) 0.6146(4) 0.0433(13) Uani 1 1 d .
H17A H 0.3524 0.8308 0.6469 0.052 Uiso 1 1 calc R
H17B H 0.3525 0.7508 0.6721 0.052 Uiso 1 1 calc R
C18 C 0.6399(7) 0.7921(3) 0.6729(5) 0.0543(16) Uani 1 1 d .
H18A H 0.6398 0.8396 0.6944 0.081 Uiso 1 1 calc R
H18B H 0.7154 0.7882 0.6446 0.081 Uiso 1 1 calc R
H18C H 0.6895 0.7624 0.7394 0.081 Uiso 1 1 calc R

loop_
_atom_site_aniso_label
_atom_site_aniso_U_11
_atom_site_aniso_U_22
_atom_site_aniso_U_33
_atom_site_aniso_U_23
_atom_site_aniso_U_13
_atom_site_aniso_U_12
Ag1 0.0428(2) 0.0285(2) 0.0363(3) -0.0016(2) 0.02410(19) -0.00241(18)
Cl1 0.0869(10) 0.0291(7) 0.0609(10) -0.0082(7) 0.0525(9) -0.0110(7)
O1 0.036(2) 0.077(3) 0.046(2) -0.014(2) 0.0204(18) 0.0070(18)
N1 0.034(2) 0.032(2) 0.027(2) -0.0003(19) 0.0166(19) -0.0023(18)
N2 0.029(2) 0.039(3) 0.021(2) 0.005(2) 0.0111(18) -0.0087(18)
C1 0.030(2) 0.025(3) 0.032(3) -0.005(2) 0.018(2) -0.005(2)
C2 0.043(3) 0.035(3) 0.038(3) -0.003(3) 0.027(3) 0.003(2)
C3 0.044(3) 0.021(3) 0.041(3) -0.004(2) 0.027(3) 0.002(2)
C4 0.038(3) 0.018(2) 0.037(3) 0.008(2) 0.024(2) 0.006(2)
C5 0.035(3) 0.024(3) 0.032(3) -0.001(2) 0.021(2) -0.001(2)
C6 0.041(3) 0.032(3) 0.035(3) 0.000(2) 0.020(2) 0.004(2)
C7 0.059(3) 0.031(3) 0.046(4) 0.000(3) 0.038(3) -0.001(3)
C8 0.044(3) 0.035(3) 0.052(4) 0.001(3) 0.034(3) 0.000(2)
C9 0.039(3) 0.030(3) 0.047(3) 0.004(3) 0.028(3) 0.001(2)
C10 0.032(3) 0.046(3) 0.037(3) 0.003(3) 0.018(2) -0.003(2)
C11 0.056(4) 0.063(4) 0.107(6) 0.005(4) 0.059(4) 0.008(3)
C12 0.047(3) 0.076(5) 0.058(4) -0.020(4) 0.029(3) -0.019(3)
C13 0.040(3) 0.050(4) 0.052(4) 0.008(3) 0.023(3) -0.007(3)
C14 0.073(4) 0.069(5) 0.070(5) -0.021(4) 0.023(4) -0.025(4)
C15 0.047(4) 0.090(5) 0.082(5) 0.011(4) 0.022(3) 0.014(4)
C16 0.044(3) 0.037(3) 0.031(3) 0.003(3) 0.025(2) -0.002(2)
C17 0.045(3) 0.053(3) 0.035(3) 0.004(3) 0.025(3) 0.009(3)
C18 0.034(3) 0.061(4) 0.062(4) -0.019(3) 0.025(3) 0.002(3)

loop_
_atom_type_symbol
_atom_type_description
_atom_type_scat_dispersion_real
_atom_type_scat_dispersion_imag
_atom_type_scat_source
C C 0.0033 0.0016 'International Tables Vol C Tables 4.2.6.8 and 6.1.1.4'
Ag Ag -0.8971 1.1015 'International Tables Vol C Tables 4.2.6.8 and 6.1.1.4'
Cl Cl 0.1484 0.1585 'International Tables Vol C Tables 4.2.6.8 and 6.1.1.4'
N N 0.0061 0.0033 'International Tables Vol C Tables 4.2.6.8 and 6.1.1.4'
O O 0.0106 0.0060 'International Tables Vol C Tables 4.2.6.8 and 6.1.1.4'
H H 0.0000 0.0000 'International Tables Vol C Tables 4.2.6.8 and 6.1.1.4'

loop_
_geom_angle_atom_site_label_1
_geom_angle_atom_site_label_2
_geom_angle_atom_site_label_3
_geom_angle
C1 Ag1 Cl1 173.67(12)
C18 O1 C17 112.9(4)
C1 N1 C2 111.1(4)
C1 N1 C16 125.0(4)
C2 N1 C16 123.5(4)
C1 N2 C3 110.7(4)
C1 N2 C4 125.9(4)
C3 N2 C4 123.4(4)
N2 C1 N1 105.1(4)
N2 C1 Ag1 129.1(4)
N1 C1 Ag1 125.4(3)
C3 C2 N1 106.4(4)
C3 C2 H2 126.8
N1 C2 H2 126.8
C2 C3 N2 106.6(4)
C2 C3 H3 126.7
N2 C3 H3 126.7
C5 C4 C9 123.0(4)
C5 C4 N2 119.6(4)
C9 C4 N2 117.5(4)
C6 C5 C4 116.8(4)
C6 C5 C10 121.2(4)
C4 C5 C10 122.0(4)
C7 C6 C5 121.6(4)
C7 C6 H6 119.2
C5 C6 H6 119.2
C8 C7 C6 120.2(5)
C8 C7 H7 119.9
C6 C7 H7 119.9
C7 C8 C9 121.8(4)
C7 C8 H8 119.1
C9 C8 H8 119.1
C8 C9 C4 116.6(4)
C8 C9 C13 121.3(4)
C4 C9 C13 122.0(5)
C5 C10 C11 111.0(4)
C5 C10 C12 112.6(4)
C11 C10 C12 110.5(4)
C5 C10 H10 107.5
C11 C10 H10 107.5
C12 C10 H10 107.5
C10 C11 H11A 109.5
C10 C11 H11B 109.5
H11A C11 H11B 109.5
C10 C11 H11C 109.5
H11A C11 H11C 109.5
H11B C11 H11C 109.5
C10 C12 H12A 109.5
C10 C12 H12B 109.5
H12A C12 H12B 109.5
C10 C12 H12C 109.5
H12A C12 H12C 109.5
H12B C12 H12C 109.5
C14 C13 C15 110.0(5)
C14 C13 C9 109.7(5)
C15 C13 C9 112.8(5)
C14 C13 H13 108.0
C15 C13 H13 108.0
C9 C13 H13 108.0
C13 C14 H14A 109.5
C13 C14 H14B 109.5
H14A C14 H14B 109.5
C13 C14 H14C 109.5
H14A C14 H14C 109.5
H14B C14 H14C 109.5
C13 C15 H15A 109.5
C13 C15 H15B 109.5
H15A C15 H15B 109.5
C13 C15 H15C 109.5
H15A C15 H15C 109.5
H15B C15 H15C 109.5
N1 C16 C17 111.4(4)
N1 C16 H16A 109.3
C17 C16 H16A 109.3
N1 C16 H16B 109.3
C17 C16 H16B 109.3
H16A C16 H16B 108.0
O1 C17 C16 108.2(4)
O1 C17 H17A 110.1
C16 C17 H17A 110.1
O1 C17 H17B 110.1
C16 C17 H17B 110.1
H17A C17 H17B 108.4
O1 C18 H18A 109.5
O1 C18 H18B 109.5
H18A C18 H18B 109.5
O1 C18 H18C 109.5
H18A C18 H18C 109.5
H18B C18 H18C 109.5

loop_
_geom_bond_atom_site_label_1
_geom_bond_atom_site_label_2
_geom_bond_distance
Ag1 C1 2.084(5)
Ag1 Cl1 2.3233(13)
O1 C18 1.402(6)
O1 C17 1.405(5)
N1 C1 1.349(6)
N1 C2 1.379(6)
N1 C16 1.455(6)
N2 C1 1.331(6)
N2 C3 1.396(6)
N2 C4 1.443(6)
C2 C3 1.337(6)
C2 H2 0.9300
C3 H3 0.9300
C4 C5 1.397(6)
C4 C9 1.409(6)
C5 C6 1.391(6)
C5 C10 1.514(6)
C6 C7 1.378(6)
C6 H6 0.9300
C7 C8 1.364(7)
C7 H7 0.9300
C8 C9 1.391(7)
C8 H8 0.9300
C9 C13 1.526(7)
C10 C11 1.525(7)
C10 C12 1.528(7)
C10 H10 0.9800
C11 H11A 0.9600
C11 H11B 0.9600
C11 H11C 0.9600
C12 H12A 0.9600
C12 H12B 0.9600
C12 H12C 0.9600
C13 C14 1.519(7)
C13 C15 1.524(7)
C13 H13 0.9800
C14 H14A 0.9600
C14 H14B 0.9600
C14 H14C 0.9600
C15 H15A 0.9600
C15 H15B 0.9600
C15 H15C 0.9600
C16 C17 1.509(6)
C16 H16A 0.9700
C16 H16B 0.9700
C17 H17A 0.9700
C17 H17B 0.9700
C18 H18A 0.9600
C18 H18B 0.9600
C18 H18C 0.9600

loop_
_geom_torsion_atom_site_label_1
_geom_torsion_atom_site_label_2
_geom_torsion_atom_site_label_3
_geom_torsion_atom_site_label_4
_geom_torsion
C3 N2 C1 N1 -1.0(4)
C4 N2 C1 N1 178.2(4)
C3 N2 C1 Ag1 172.5(3)
C4 N2 C1 Ag1 -8.3(6)
C2 N1 C1 N2 -0.1(5)
C16 N1 C1 N2 -173.6(4)
C2 N1 C1 Ag1 -173.9(3)
C16 N1 C1 Ag1 12.6(6)
Cl1 Ag1 C1 N2 -105.0(12)
Cl1 Ag1 C1 N1 67.4(14)
C1 N1 C2 C3 1.2(5)
C16 N1 C2 C3 174.8(4)
N1 C2 C3 N2 -1.7(5)
C1 N2 C3 C2 1.8(5)
C4 N2 C3 C2 -177.4(4)
C1 N2 C4 C5 85.2(5)
C3 N2 C4 C5 -95.8(5)
C1 N2 C4 C9 -94.7(5)
C3 N2 C4 C9 84.4(5)
C9 C4 C5 C6 -0.9(7)
N2 C4 C5 C6 179.3(4)
C9 C4 C5 C10 179.8(4)
N2 C4 C5 C10 0.0(7)
C4 C5 C6 C7 0.3(7)
C10 C5 C6 C7 179.6(4)
C5 C6 C7 C8 0.5(7)
C6 C7 C8 C9 -0.7(8)
C7 C8 C9 C4 0.1(7)
C7 C8 C9 C13 -177.0(4)
C5 C4 C9 C8 0.7(7)
N2 C4 C9 C8 -179.5(4)
C5 C4 C9 C13 177.8(4)
N2 C4 C9 C13 -2.4(6)
C6 C5 C10 C11 -78.1(6)
C4 C5 C10 C11 101.1(6)
C6 C5 C10 C12 46.4(6)
C4 C5 C10 C12 -134.4(5)
C8 C9 C13 C14 73.5(6)
C4 C9 C13 C14 -103.4(6)
C8 C9 C13 C15 -49.6(7)
C4 C9 C13 C15 133.5(5)
C1 N1 C16 C17 99.2(5)
C2 N1 C16 C17 -73.6(5)
C18 O1 C17 C16 165.9(4)
N1 C16 C17 O1 -61.4(5)
